data_4315812
loop_
_publ_author_name
'Corinna R. Hess'
'Thomas Weyherm\"uller'
'Eckhard Bill'
'Karl Wieghardt'

_publ_section_title
;
 Influence of the Redox Active Ligand on the Reactivity and Electronic
 Structure of a Series of Fe(TIM) Complexes
;
_journal_name_full 'Inorganic Chemistry'
_journal_page_first 5686
_journal_page_last 5700
_journal_paper_doi 10.1021/ic100586h
_journal_volume 49
_journal_year 2010
_chemical_formula_moiety 'C32 H39 Fe N4 O3 P, P F6'
_chemical_formula_sum 'C32 H39 F6 Fe N4 O3 P2'
_chemical_formula_weight 759.46
_chemical_name_systematic
; 
 ? 
;
_space_group_IT_number 14
_symmetry_cell_setting monoclinic
_symmetry_space_group_name_Hall '-P 2ybc'
_symmetry_space_group_name_H-M 'P 1 21/c 1'
_atom_sites_solution_hydrogens geom
_atom_sites_solution_primary direct
_atom_sites_solution_secondary difmap
_audit_creation_method SHELXL-97
_cell_angle_alpha 90.00
_cell_angle_beta 109.529(2)
_cell_angle_gamma 90.00
_cell_formula_units_Z 4
_cell_length_a 13.5723(15)
_cell_length_b 16.3272(18)
_cell_length_c 15.4444(17)
_cell_measurement_reflns_used 9920
_cell_measurement_temperature 100(2)
_cell_measurement_theta_max 27.74
_cell_measurement_theta_min 2.49
_cell_volume 3225.6(6)
_computing_cell_refinement 'SAINT 7.34a, Bruker AXS'
_computing_data_collection 'SAINT 7.34a, Bruker AXS'
_computing_data_reduction 'SAINT 7.34a, Bruker AXS'
_computing_structure_refinement 'SHELXL-97 (Sheldrick, 1997)'
_computing_structure_solution 'SHELXS-97 (Sheldrick, 1990)'
_diffrn_ambient_temperature 100(2)
_diffrn_measured_fraction_theta_full 1.000
_diffrn_measured_fraction_theta_max 1.000
_diffrn_measurement_device_type 'Bruker APEX2'
_diffrn_radiation_monochromator graphite
_diffrn_radiation_source 'rotating anode, 50 kV, 40 mA, INCOTEC MUlti-Layer-Optics'
_diffrn_radiation_type MoK\a
_diffrn_radiation_wavelength 0.71073
_diffrn_reflns_av_R_equivalents 0.0882
_diffrn_reflns_av_sigmaI/netI 0.0424
_diffrn_reflns_limit_h_max 17
_diffrn_reflns_limit_h_min -17
_diffrn_reflns_limit_k_max 21
_diffrn_reflns_limit_k_min -21
_diffrn_reflns_limit_l_max 20
_diffrn_reflns_limit_l_min -20
_diffrn_reflns_number 73290
_diffrn_reflns_theta_full 27.50
_diffrn_reflns_theta_max 27.50
_diffrn_reflns_theta_min 1.59
_exptl_absorpt_coefficient_mu 0.643
_exptl_absorpt_correction_T_max 0.988
_exptl_absorpt_correction_T_min 0.960
_exptl_absorpt_correction_type multi-scan
_exptl_absorpt_process_details SADABS
_exptl_crystal_colour brown
_exptl_crystal_density_diffrn 1.564
_exptl_crystal_density_method 'not measured'
_exptl_crystal_description 'transparent parallelepiped'
_exptl_crystal_F_000 1572
_exptl_crystal_size_max 0.06
_exptl_crystal_size_mid 0.02
_exptl_crystal_size_min 0.02
_refine_diff_density_max 0.808
_refine_diff_density_min -0.523
_refine_diff_density_rms 0.073
_refine_ls_extinction_method none
_refine_ls_goodness_of_fit_ref 1.051
_refine_ls_hydrogen_treatment constr
_refine_ls_matrix_type full
_refine_ls_number_parameters 437
_refine_ls_number_reflns 7412
_refine_ls_number_restraints 0
_refine_ls_restrained_S_all 1.051
_refine_ls_R_factor_all 0.0693
_refine_ls_R_factor_gt 0.0372
_refine_ls_shift/su_max 0.002
_refine_ls_shift/su_mean 0.000
_refine_ls_structure_factor_coef Fsqd
_refine_ls_weighting_details 'calc w=1/[\s^2^(Fo^2^)+(0.0298P)^2^+3.8523P] where P=(Fo^2^+2Fc^2^)/3'
_refine_ls_weighting_scheme calc
_refine_ls_wR_factor_gt 0.0780
_refine_ls_wR_factor_ref 0.0929
_reflns_number_gt 5317
_reflns_number_total 7412
_reflns_threshold_expression >2sigma(I)
_cod_data_source_file ic100586h_si_002_5.cif
_cod_data_source_block 7
_cod_depositor_comments
;
The following automatic conversions were performed:

'_exptl_absorpt_correction_type' value 'Multi-Scan' changed to
'multi-scan' according to the built-in table from CIF Core dictionary
named 'cif_core.dic' version 2.4.1 from 2010-06-29.

Automatic conversion script
Id: cif_fix_values 1646 2011-03-28 12:23:43Z adriana 
;
_cod_database_code 4315812

loop_
_symmetry_equiv_pos_as_xyz
'x, y, z'
'-x, y+1/2, -z+1/2'
'-x, -y, -z'
'x, -y-1/2, z-1/2'

loop_
_atom_site_label
_atom_site_type_symbol
_atom_site_fract_x
_atom_site_fract_y
_atom_site_fract_z
_atom_site_U_iso_or_equiv
_atom_site_adp_type
_atom_site_occupancy
_atom_site_symmetry_multiplicity
_atom_site_calc_flag
_atom_site_refinement_flags
_atom_site_disorder_assembly
_atom_site_disorder_group
Fe1 Fe 0.27597(3) 0.70421(2) 0.55367(2) 0.01430(8) Uani 1 1 d . . .
N1 N 0.30973(15) 0.61108(12) 0.63233(13) 0.0179(4) Uani 1 1 d . . .
C2 C 0.40034(19) 0.55736(16) 0.64467(17) 0.0223(5) Uani 1 1 d . . .
H2A H 0.3769 0.4996 0.6386 0.027 Uiso 1 1 calc R . .
H2B H 0.4508 0.5649 0.7074 0.027 Uiso 1 1 calc R . .
C3 C 0.45474(19) 0.57461(16) 0.57543(17) 0.0217(5) Uani 1 1 d . . .
H3A H 0.4042 0.5663 0.5128 0.026 Uiso 1 1 calc R . .
H3B H 0.5121 0.5346 0.5846 0.026 Uiso 1 1 calc R . .
C4 C 0.49953(19) 0.66046(15) 0.58188(18) 0.0229(5) Uani 1 1 d . . .
H4A H 0.5515 0.6687 0.6438 0.028 Uiso 1 1 calc R . .
H4B H 0.5361 0.6665 0.5365 0.028 Uiso 1 1 calc R . .
N5 N 0.41779(15) 0.72343(12) 0.56472(13) 0.0172(4) Uani 1 1 d . . .
C6 C 0.44457(18) 0.80074(16) 0.56300(16) 0.0192(5) Uani 1 1 d . . .
C7 C 0.35613(19) 0.85576(15) 0.53720(17) 0.0208(5) Uani 1 1 d . . .
N8 N 0.26687(16) 0.81723(12) 0.52287(14) 0.0191(4) Uani 1 1 d . . .
C9 C 0.1656(2) 0.86028(16) 0.4889(2) 0.0266(6) Uani 1 1 d . . .
H9A H 0.1243 0.8386 0.4276 0.032 Uiso 1 1 calc R . .
H9B H 0.1778 0.9194 0.4822 0.032 Uiso 1 1 calc R . .
C10 C 0.1049(2) 0.84943(17) 0.55366(19) 0.0278(6) Uani 1 1 d . . .
H10A H 0.0423 0.8849 0.5328 0.033 Uiso 1 1 calc R . .
H10B H 0.1487 0.8687 0.6153 0.033 Uiso 1 1 calc R . .
C11 C 0.06994(19) 0.76237(16) 0.56238(18) 0.0221(5) Uani 1 1 d . . .
H11A H 0.0293 0.7619 0.6050 0.027 Uiso 1 1 calc R . .
H11B H 0.0232 0.7435 0.5016 0.027 Uiso 1 1 calc R . .
N12 N 0.15808(15) 0.70511(13) 0.59621(13) 0.0177(4) Uani 1 1 d . . .
C13 C 0.1595(2) 0.65038(16) 0.65922(16) 0.0209(5) Uani 1 1 d . . .
C14 C 0.2495(2) 0.59763(16) 0.68246(16) 0.0218(5) Uani 1 1 d . . .
C15 C 0.55532(19) 0.82865(17) 0.58217(19) 0.0265(6) Uani 1 1 d . . .
H15A H 0.6018 0.7982 0.6347 0.040 Uiso 1 1 calc R . .
H15B H 0.5605 0.8873 0.5963 0.040 Uiso 1 1 calc R . .
H15C H 0.5759 0.8187 0.5280 0.040 Uiso 1 1 calc R . .
C16 C 0.3685(2) 0.94619(17) 0.5248(2) 0.0329(7) Uani 1 1 d . . .
H16A H 0.3062 0.9671 0.4769 0.049 Uiso 1 1 calc R . .
H16B H 0.4302 0.9557 0.5068 0.049 Uiso 1 1 calc R . .
H16C H 0.3771 0.9746 0.5828 0.049 Uiso 1 1 calc R . .
C17 C 0.0742(2) 0.64065(18) 0.70045(19) 0.0288(6) Uani 1 1 d . . .
H17A H 0.0747 0.6878 0.7398 0.043 Uiso 1 1 calc R . .
H17B H 0.0860 0.5904 0.7372 0.043 Uiso 1 1 calc R . .
H17C H 0.0064 0.6374 0.6512 0.043 Uiso 1 1 calc R . .
C18 C 0.2727(2) 0.53236(19) 0.75490(19) 0.0332(7) Uani 1 1 d . . .
H18A H 0.2603 0.4783 0.7255 0.050 Uiso 1 1 calc R . .
H18B H 0.2271 0.5395 0.7919 0.050 Uiso 1 1 calc R . .
H18C H 0.3459 0.5365 0.7946 0.050 Uiso 1 1 calc R . .
P20 P 0.19946(5) 0.65208(4) 0.41768(4) 0.01416(13) Uani 1 1 d . . .
O21 O 0.21948(12) 0.68982(10) 0.32806(11) 0.0176(3) Uani 1 1 d . . .
C22 C 0.31965(18) 0.69324(15) 0.32089(15) 0.0173(5) Uani 1 1 d . . .
C23 C 0.3578(2) 0.62609(17) 0.28782(17) 0.0247(6) Uani 1 1 d . . .
H23 H 0.3183 0.5769 0.2723 0.030 Uiso 1 1 calc R . .
C24 C 0.4555(2) 0.6326(2) 0.27800(19) 0.0337(7) Uani 1 1 d . . .
H24 H 0.4833 0.5872 0.2554 0.040 Uiso 1 1 calc R . .
C25 C 0.5129(2) 0.7040(2) 0.30064(19) 0.0366(7) Uani 1 1 d . . .
H25 H 0.5803 0.7072 0.2949 0.044 Uiso 1 1 calc R . .
C26 C 0.4719(2) 0.7709(2) 0.33164(18) 0.0336(7) Uani 1 1 d . . .
H26 H 0.5106 0.8205 0.3459 0.040 Uiso 1 1 calc R . .
C27 C 0.3744(2) 0.76578(17) 0.34201(17) 0.0235(5) Uani 1 1 d . . .
H27 H 0.3459 0.8116 0.3633 0.028 Uiso 1 1 calc R . .
O31 O 0.07425(12) 0.65936(10) 0.38114(11) 0.0168(3) Uani 1 1 d . . .
C32 C 0.00494(18) 0.64252(15) 0.29171(16) 0.0184(5) Uani 1 1 d . . .
C33 C 0.0156(2) 0.57509(17) 0.24155(17) 0.0234(5) Uani 1 1 d . . .
H33 H 0.0723 0.5381 0.2651 0.028 Uiso 1 1 calc R . .
C34 C -0.0595(2) 0.56290(19) 0.15526(18) 0.0301(6) Uani 1 1 d . . .
H34 H -0.0536 0.5173 0.1191 0.036 Uiso 1 1 calc R . .
C35 C -0.1424(2) 0.6163(2) 0.12177(18) 0.0339(7) Uani 1 1 d . . .
H35 H -0.1931 0.6075 0.0629 0.041 Uiso 1 1 calc R . .
C36 C -0.1514(2) 0.6827(2) 0.17401(18) 0.0317(7) Uani 1 1 d . . .
H36 H -0.2086 0.7193 0.1509 0.038 Uiso 1 1 calc R . .
C37 C -0.07760(19) 0.69647(17) 0.26004(17) 0.0246(6) Uani 1 1 d . . .
H37 H -0.0838 0.7419 0.2962 0.030 Uiso 1 1 calc R . .
O41 O 0.22064(12) 0.55662(10) 0.39869(11) 0.0166(3) Uani 1 1 d . . .
C42 C 0.20638(18) 0.49069(14) 0.45072(15) 0.0157(5) Uani 1 1 d . . .
C43 C 0.13894(18) 0.49403(16) 0.50135(16) 0.0198(5) Uani 1 1 d . . .
H43 H 0.0993 0.5420 0.5013 0.024 Uiso 1 1 calc R . .
C44 C 0.13081(19) 0.42556(16) 0.55208(17) 0.0233(5) Uani 1 1 d . . .
H44 H 0.0856 0.4271 0.5875 0.028 Uiso 1 1 calc R . .
C45 C 0.1874(2) 0.35532(16) 0.55177(18) 0.0247(6) Uani 1 1 d . . .
H45 H 0.1819 0.3092 0.5874 0.030 Uiso 1 1 calc R . .
C46 C 0.2523(2) 0.35259(16) 0.49895(18) 0.0238(5) Uani 1 1 d . . .
H46 H 0.2905 0.3041 0.4977 0.029 Uiso 1 1 calc R . .
C47 C 0.26179(19) 0.42026(15) 0.44803(16) 0.0192(5) Uani 1 1 d . . .
H47 H 0.3060 0.4182 0.4116 0.023 Uiso 1 1 calc R . .
P50 P 0.23489(5) 1.11212(4) 0.66487(4) 0.02298(15) Uani 1 1 d . . .
F51 F 0.19608(14) 1.03291(10) 0.60220(13) 0.0466(5) Uani 1 1 d . . .
F52 F 0.33813(16) 1.06509(11) 0.72557(15) 0.0644(7) Uani 1 1 d . . .
F53 F 0.29557(14) 1.14209(13) 0.59869(12) 0.0507(5) Uani 1 1 d . . .
F54 F 0.13385(13) 1.15973(11) 0.60382(12) 0.0411(4) Uani 1 1 d . . .
F55 F 0.17500(18) 1.08280(16) 0.73086(13) 0.0742(8) Uani 1 1 d . . .
F56 F 0.27465(12) 1.19179(10) 0.72748(11) 0.0363(4) Uani 1 1 d . . .

loop_
_atom_site_aniso_label
_atom_site_aniso_U_11
_atom_site_aniso_U_22
_atom_site_aniso_U_33
_atom_site_aniso_U_23
_atom_site_aniso_U_13
_atom_site_aniso_U_12
Fe1 0.01270(16) 0.01719(17) 0.01254(16) -0.00055(13) 0.00359(12) 0.00096(14)
N1 0.0182(10) 0.0200(10) 0.0140(10) -0.0002(8) 0.0036(8) 0.0019(8)
C2 0.0207(13) 0.0230(13) 0.0202(12) 0.0021(10) 0.0029(10) 0.0039(10)
C3 0.0166(12) 0.0253(13) 0.0216(13) -0.0010(10) 0.0041(10) 0.0069(10)
C4 0.0165(12) 0.0253(14) 0.0266(14) 0.0001(11) 0.0067(10) 0.0023(10)
N5 0.0161(10) 0.0221(11) 0.0133(9) -0.0018(8) 0.0048(8) 0.0015(8)
C6 0.0181(12) 0.0256(13) 0.0145(11) -0.0039(10) 0.0064(9) -0.0038(10)
C7 0.0223(13) 0.0202(12) 0.0224(13) -0.0048(10) 0.0108(10) -0.0034(10)
N8 0.0184(10) 0.0190(10) 0.0213(10) -0.0016(8) 0.0084(8) 0.0017(8)
C9 0.0226(13) 0.0219(13) 0.0359(15) 0.0032(11) 0.0106(12) 0.0049(11)
C10 0.0224(13) 0.0285(14) 0.0324(15) -0.0016(12) 0.0092(11) 0.0062(11)
C11 0.0163(12) 0.0261(13) 0.0257(13) -0.0021(11) 0.0093(10) 0.0021(10)
N12 0.0162(10) 0.0213(10) 0.0156(10) -0.0028(8) 0.0054(8) -0.0008(8)
C13 0.0254(13) 0.0257(13) 0.0134(11) -0.0050(10) 0.0090(10) -0.0053(11)
C14 0.0250(13) 0.0241(13) 0.0152(12) -0.0005(10) 0.0053(10) -0.0036(11)
C15 0.0191(13) 0.0327(15) 0.0283(14) -0.0040(12) 0.0088(11) -0.0054(11)
C16 0.0268(15) 0.0234(14) 0.0521(19) -0.0018(13) 0.0178(14) -0.0028(12)
C17 0.0333(15) 0.0309(15) 0.0300(15) 0.0000(12) 0.0210(12) -0.0027(12)
C18 0.0371(16) 0.0389(17) 0.0228(14) 0.0091(12) 0.0091(12) -0.0023(13)
P20 0.0131(3) 0.0167(3) 0.0126(3) 0.0009(2) 0.0042(2) 0.0003(2)
O21 0.0160(8) 0.0220(9) 0.0151(8) 0.0041(7) 0.0055(6) -0.0007(7)
C22 0.0159(11) 0.0235(13) 0.0125(11) 0.0044(9) 0.0050(9) -0.0003(10)
C23 0.0307(14) 0.0257(14) 0.0201(13) 0.0064(10) 0.0117(11) 0.0040(11)
C24 0.0348(16) 0.0459(18) 0.0255(14) 0.0166(13) 0.0169(12) 0.0195(14)
C25 0.0202(13) 0.067(2) 0.0233(14) 0.0190(15) 0.0089(11) 0.0029(15)
C26 0.0297(15) 0.0514(19) 0.0179(13) 0.0056(12) 0.0054(11) -0.0172(14)
C27 0.0271(13) 0.0278(14) 0.0157(12) 0.0010(10) 0.0073(10) -0.0055(11)
O31 0.0125(8) 0.0223(9) 0.0140(8) -0.0017(7) 0.0024(6) 0.0005(7)
C32 0.0142(11) 0.0286(13) 0.0121(11) 0.0014(10) 0.0037(9) -0.0059(10)
C33 0.0215(13) 0.0281(14) 0.0192(12) -0.0024(10) 0.0050(10) -0.0069(11)
C34 0.0324(15) 0.0384(17) 0.0196(13) -0.0067(12) 0.0087(12) -0.0172(13)
C35 0.0239(14) 0.058(2) 0.0155(13) 0.0045(13) 0.0011(11) -0.0176(14)
C36 0.0164(12) 0.0518(19) 0.0235(14) 0.0149(13) 0.0023(11) -0.0014(12)
C37 0.0179(12) 0.0354(15) 0.0210(13) 0.0069(11) 0.0069(10) -0.0005(11)
O41 0.0183(8) 0.0168(8) 0.0167(8) 0.0017(7) 0.0085(7) 0.0003(7)
C42 0.0158(11) 0.0175(12) 0.0125(11) 0.0008(9) 0.0031(9) -0.0031(9)
C43 0.0150(12) 0.0233(13) 0.0212(12) -0.0001(10) 0.0062(10) 0.0000(10)
C44 0.0202(12) 0.0287(14) 0.0232(13) 0.0041(11) 0.0102(10) -0.0047(11)
C45 0.0252(13) 0.0218(13) 0.0254(13) 0.0068(11) 0.0061(11) -0.0050(11)
C46 0.0236(13) 0.0193(12) 0.0260(13) -0.0003(10) 0.0053(11) 0.0008(10)
C47 0.0167(11) 0.0227(13) 0.0185(12) -0.0020(10) 0.0060(10) -0.0005(10)
P50 0.0262(4) 0.0191(3) 0.0181(3) 0.0026(3) 0.0001(3) -0.0029(3)
F51 0.0460(11) 0.0278(9) 0.0532(12) -0.0140(8) -0.0006(9) -0.0076(8)
F52 0.0571(13) 0.0291(10) 0.0698(14) -0.0018(10) -0.0284(11) 0.0129(9)
F53 0.0412(11) 0.0799(15) 0.0334(10) -0.0120(10) 0.0156(8) -0.0302(10)
F54 0.0314(9) 0.0388(10) 0.0377(10) -0.0036(8) -0.0088(8) 0.0066(8)
F55 0.0839(16) 0.111(2) 0.0268(10) 0.0074(11) 0.0173(10) -0.0532(15)
F56 0.0315(9) 0.0330(9) 0.0332(9) -0.0115(7) -0.0039(7) 0.0020(7)

loop_
_atom_type_symbol
_atom_type_description
_atom_type_scat_dispersion_real
_atom_type_scat_dispersion_imag
_atom_type_scat_source
C C 0.0033 0.0016 'International Tables Vol C Tables 4.2.6.8 and 6.1.1.4'
H H 0.0000 0.0000 'International Tables Vol C Tables 4.2.6.8 and 6.1.1.4'
N N 0.0061 0.0033 'International Tables Vol C Tables 4.2.6.8 and 6.1.1.4'
O O 0.0106 0.0060 'International Tables Vol C Tables 4.2.6.8 and 6.1.1.4'
P P 0.1023 0.0942 'International Tables Vol C Tables 4.2.6.8 and 6.1.1.4'
Fe Fe 0.3463 0.8444 'International Tables Vol C Tables 4.2.6.8 and 6.1.1.4'
F F 0.0171 0.0103 'International Tables Vol C Tables 4.2.6.8 and 6.1.1.4'

loop_
_geom_angle_atom_site_label_1
_geom_angle_atom_site_label_2
_geom_angle_atom_site_label_3
_geom_angle
_geom_angle_site_symmetry_1
_geom_angle_site_symmetry_3
_geom_angle_publ_flag
N8 Fe1 N5 80.86(9) . . ?
N8 Fe1 N1 156.53(9) . . ?
N5 Fe1 N1 93.10(9) . . ?
N8 Fe1 N12 94.95(9) . . ?
N5 Fe1 N12 154.38(8) . . ?
N1 Fe1 N12 80.70(9) . . ?
N8 Fe1 P20 99.66(6) . . ?
N5 Fe1 P20 107.03(6) . . ?
N1 Fe1 P20 103.79(6) . . ?
N12 Fe1 P20 98.60(6) . . ?
C14 N1 C2 118.7(2) . . ?
C14 N1 Fe1 116.31(17) . . ?
C2 N1 Fe1 124.86(16) . . ?
N1 C2 C3 112.4(2) . . ?
C2 C3 C4 113.8(2) . . ?
N5 C4 C3 111.9(2) . . ?
C6 N5 C4 118.5(2) . . ?
C6 N5 Fe1 115.77(16) . . ?
C4 N5 Fe1 125.53(16) . . ?
N5 C6 C7 113.1(2) . . ?
N5 C6 C15 123.5(2) . . ?
C7 C6 C15 123.4(2) . . ?
N8 C7 C6 112.5(2) . . ?
N8 C7 C16 125.6(2) . . ?
C6 C7 C16 121.8(2) . . ?
C7 N8 C9 121.9(2) . . ?
C7 N8 Fe1 116.30(17) . . ?
C9 N8 Fe1 121.78(16) . . ?
N8 C9 C10 111.1(2) . . ?
C9 C10 C11 115.2(2) . . ?
N12 C11 C10 112.7(2) . . ?
C13 N12 C11 120.2(2) . . ?
C13 N12 Fe1 116.07(17) . . ?
C11 N12 Fe1 123.71(16) . . ?
N12 C13 C14 113.1(2) . . ?
N12 C13 C17 124.2(2) . . ?
C14 C13 C17 122.7(2) . . ?
N1 C14 C13 113.3(2) . . ?
N1 C14 C18 122.6(2) . . ?
C13 C14 C18 124.1(2) . . ?
O31 P20 O21 97.56(9) . . ?
O31 P20 O41 103.72(9) . . ?
O21 P20 O41 96.89(9) . . ?
O31 P20 Fe1 114.63(6) . . ?
O21 P20 Fe1 120.86(7) . . ?
O41 P20 Fe1 119.40(6) . . ?
C22 O21 P20 121.82(14) . . ?
C27 C22 C23 122.0(2) . . ?
C27 C22 O21 118.4(2) . . ?
C23 C22 O21 119.4(2) . . ?
C22 C23 C24 118.0(3) . . ?
C25 C24 C23 121.0(3) . . ?
C26 C25 C24 119.8(3) . . ?
C25 C26 C27 120.2(3) . . ?
C22 C27 C26 118.9(3) . . ?
C32 O31 P20 127.53(15) . . ?
C37 C32 C33 122.3(2) . . ?
C37 C32 O31 114.7(2) . . ?
C33 C32 O31 122.9(2) . . ?
C32 C33 C34 118.0(3) . . ?
C35 C34 C33 120.8(3) . . ?
C34 C35 C36 119.8(2) . . ?
C35 C36 C37 120.6(3) . . ?
C32 C37 C36 118.4(3) . . ?
C42 O41 P20 124.59(14) . . ?
C47 C42 C43 121.1(2) . . ?
C47 C42 O41 116.3(2) . . ?
C43 C42 O41 122.6(2) . . ?
C42 C43 C44 118.5(2) . . ?
C45 C44 C43 121.1(2) . . ?
C44 C45 C46 119.5(2) . . ?
C47 C46 C45 120.3(2) . . ?
C42 C47 C46 119.4(2) . . ?
F55 P50 F54 90.17(13) . . ?
F55 P50 F53 179.69(13) . . ?
F54 P50 F53 89.87(11) . . ?
F55 P50 F51 90.52(12) . . ?
F54 P50 F51 89.55(10) . . ?
F53 P50 F51 89.79(11) . . ?
F55 P50 F52 90.88(14) . . ?
F54 P50 F52 178.91(13) . . ?
F53 P50 F52 89.08(13) . . ?
F51 P50 F52 90.76(10) . . ?
F55 P50 F56 89.93(12) . . ?
F54 P50 F56 90.61(9) . . ?
F53 P50 F56 89.76(10) . . ?
F51 P50 F56 179.52(12) . . ?
F52 P50 F56 89.07(9) . . ?

loop_
_geom_bond_atom_site_label_1
_geom_bond_atom_site_label_2
_geom_bond_distance
_geom_bond_site_symmetry_2
_geom_bond_publ_flag
Fe1 N8 1.899(2) . ?
Fe1 N5 1.901(2) . ?
Fe1 N1 1.904(2) . ?
Fe1 N12 1.922(2) . ?
Fe1 P20 2.1807(7) . ?
N1 C14 1.319(3) . ?
N1 C2 1.470(3) . ?
C2 C3 1.515(3) . ?
C3 C4 1.518(4) . ?
C4 N5 1.470(3) . ?
N5 C6 1.316(3) . ?
C6 C7 1.445(3) . ?
C6 C15 1.502(3) . ?
C7 N8 1.316(3) . ?
C7 C16 1.505(4) . ?
N8 C9 1.475(3) . ?
C9 C10 1.504(4) . ?
C10 C11 1.519(4) . ?
C11 N12 1.470(3) . ?
N12 C13 1.317(3) . ?
C13 C14 1.438(4) . ?
C13 C17 1.504(3) . ?
C14 C18 1.500(4) . ?
P20 O31 1.6060(16) . ?
P20 O21 1.6188(17) . ?
P20 O41 1.6292(17) . ?
O21 C22 1.402(3) . ?
C22 C27 1.378(3) . ?
C22 C23 1.381(4) . ?
C23 C24 1.388(4) . ?
C24 C25 1.382(5) . ?
C25 C26 1.381(5) . ?
C26 C27 1.387(4) . ?
O31 C32 1.414(3) . ?
C32 C37 1.380(4) . ?
C32 C33 1.381(4) . ?
C33 C34 1.395(4) . ?
C34 C35 1.380(4) . ?
C35 C36 1.381(4) . ?
C36 C37 1.389(4) . ?
O41 C42 1.395(3) . ?
C42 C47 1.382(3) . ?
C42 C43 1.389(3) . ?
C43 C44 1.391(3) . ?
C44 C45 1.381(4) . ?
C45 C46 1.388(4) . ?
C46 C47 1.387(4) . ?
P50 F55 1.576(2) . ?
P50 F54 1.5841(17) . ?
P50 F53 1.5891(19) . ?
P50 F51 1.5956(17) . ?
P50 F52 1.5980(19) . ?
P50 F56 1.6030(17) . ?

loop_
_geom_torsion_atom_site_label_1
_geom_torsion_atom_site_label_2
_geom_torsion_atom_site_label_3
_geom_torsion_atom_site_label_4
_geom_torsion
_geom_torsion_site_symmetry_1
_geom_torsion_site_symmetry_2
_geom_torsion_site_symmetry_3
_geom_torsion_site_symmetry_4
_geom_torsion_publ_flag
N8 Fe1 N1 C14 73.9(3) . . . . ?
N5 Fe1 N1 C14 147.97(18) . . . . ?
N12 Fe1 N1 C14 -7.01(18) . . . . ?
P20 Fe1 N1 C14 -103.66(17) . . . . ?
N8 Fe1 N1 C2 -102.3(3) . . . . ?
N5 Fe1 N1 C2 -28.20(19) . . . . ?
N12 Fe1 N1 C2 176.8(2) . . . . ?
P20 Fe1 N1 C2 80.18(19) . . . . ?
C14 N1 C2 C3 173.8(2) . . . . ?
Fe1 N1 C2 C3 -10.1(3) . . . . ?
N1 C2 C3 C4 62.0(3) . . . . ?
C2 C3 C4 N5 -61.1(3) . . . . ?
C3 C4 N5 C6 -176.2(2) . . . . ?
C3 C4 N5 Fe1 8.9(3) . . . . ?
N8 Fe1 N5 C6 11.12(17) . . . . ?
N1 Fe1 N5 C6 -146.06(17) . . . . ?
N12 Fe1 N5 C6 -71.2(3) . . . . ?
P20 Fe1 N5 C6 108.50(16) . . . . ?
N8 Fe1 N5 C4 -173.9(2) . . . . ?
N1 Fe1 N5 C4 28.96(19) . . . . ?
N12 Fe1 N5 C4 103.8(3) . . . . ?
P20 Fe1 N5 C4 -76.48(19) . . . . ?
C4 N5 C6 C7 174.6(2) . . . . ?
Fe1 N5 C6 C7 -10.0(3) . . . . ?
C4 N5 C6 C15 -3.1(3) . . . . ?
Fe1 N5 C6 C15 172.31(18) . . . . ?
N5 C6 C7 N8 1.6(3) . . . . ?
C15 C6 C7 N8 179.2(2) . . . . ?
N5 C6 C7 C16 -175.9(2) . . . . ?
C15 C6 C7 C16 1.8(4) . . . . ?
C6 C7 N8 C9 -175.2(2) . . . . ?
C16 C7 N8 C9 2.2(4) . . . . ?
C6 C7 N8 Fe1 7.6(3) . . . . ?
C16 C7 N8 Fe1 -175.1(2) . . . . ?
N5 Fe1 N8 C7 -10.25(18) . . . . ?
N1 Fe1 N8 C7 66.3(3) . . . . ?
N12 Fe1 N8 C7 144.26(18) . . . . ?
P20 Fe1 N8 C7 -116.13(17) . . . . ?
N5 Fe1 N8 C9 172.5(2) . . . . ?
N1 Fe1 N8 C9 -111.0(3) . . . . ?
N12 Fe1 N8 C9 -33.0(2) . . . . ?
P20 Fe1 N8 C9 66.64(19) . . . . ?
C7 N8 C9 C10 -123.1(3) . . . . ?
Fe1 N8 C9 C10 54.0(3) . . . . ?
N8 C9 C10 C11 -65.6(3) . . . . ?
C9 C10 C11 N12 60.2(3) . . . . ?
C10 C11 N12 C13 136.6(2) . . . . ?
C10 C11 N12 Fe1 -43.4(3) . . . . ?
N8 Fe1 N12 C13 -152.01(18) . . . . ?
N5 Fe1 N12 C13 -72.9(3) . . . . ?
N1 Fe1 N12 C13 4.73(17) . . . . ?
P20 Fe1 N12 C13 107.42(17) . . . . ?
N8 Fe1 N12 C11 27.97(19) . . . . ?
N5 Fe1 N12 C11 107.1(2) . . . . ?
N1 Fe1 N12 C11 -175.28(19) . . . . ?
P20 Fe1 N12 C11 -72.60(18) . . . . ?
C11 N12 C13 C14 178.1(2) . . . . ?
Fe1 N12 C13 C14 -1.9(3) . . . . ?
C11 N12 C13 C17 0.7(4) . . . . ?
Fe1 N12 C13 C17 -179.32(19) . . . . ?
C2 N1 C14 C13 -175.7(2) . . . . ?
Fe1 N1 C14 C13 7.9(3) . . . . ?
C2 N1 C14 C18 3.1(4) . . . . ?
Fe1 N1 C14 C18 -173.3(2) . . . . ?
N12 C13 C14 N1 -3.8(3) . . . . ?
C17 C13 C14 N1 173.7(2) . . . . ?
N12 C13 C14 C18 177.3(2) . . . . ?
C17 C13 C14 C18 -5.2(4) . . . . ?
N8 Fe1 P20 O31 -76.94(9) . . . . ?
N5 Fe1 P20 O31 -160.26(9) . . . . ?
N1 Fe1 P20 O31 102.07(9) . . . . ?
N12 Fe1 P20 O31 19.62(10) . . . . ?
N8 Fe1 P20 O21 39.33(10) . . . . ?
N5 Fe1 P20 O21 -43.99(10) . . . . ?
N1 Fe1 P20 O21 -141.65(10) . . . . ?
N12 Fe1 P20 O21 135.89(10) . . . . ?
N8 Fe1 P20 O41 159.15(9) . . . . ?
N5 Fe1 P20 O41 75.83(10) . . . . ?
N1 Fe1 P20 O41 -21.84(10) . . . . ?
N12 Fe1 P20 O41 -104.29(9) . . . . ?
O31 P20 O21 C22 -175.98(17) . . . . ?
O41 P20 O21 C22 -71.08(18) . . . . ?
Fe1 P20 O21 C22 59.33(19) . . . . ?
P20 O21 C22 C27 -98.1(2) . . . . ?
P20 O21 C22 C23 85.8(2) . . . . ?
C27 C22 C23 C24 1.4(4) . . . . ?
O21 C22 C23 C24 177.4(2) . . . . ?
C22 C23 C24 C25 0.0(4) . . . . ?
C23 C24 C25 C26 -1.4(4) . . . . ?
C24 C25 C26 C27 1.4(4) . . . . ?
C23 C22 C27 C26 -1.5(4) . . . . ?
O21 C22 C27 C26 -177.5(2) . . . . ?
C25 C26 C27 C22 0.0(4) . . . . ?
O21 P20 O31 C32 40.9(2) . . . . ?
O41 P20 O31 C32 -58.1(2) . . . . ?
Fe1 P20 O31 C32 169.95(16) . . . . ?
P20 O31 C32 C37 -140.44(19) . . . . ?
P20 O31 C32 C33 42.7(3) . . . . ?
C37 C32 C33 C34 1.2(4) . . . . ?
O31 C32 C33 C34 177.8(2) . . . . ?
C32 C33 C34 C35 -0.6(4) . . . . ?
C33 C34 C35 C36 0.0(4) . . . . ?
C34 C35 C36 C37 0.2(4) . . . . ?
C33 C32 C37 C36 -1.0(4) . . . . ?
O31 C32 C37 C36 -177.8(2) . . . . ?
C35 C36 C37 C32 0.3(4) . . . . ?
O31 P20 O41 C42 -74.82(18) . . . . ?
O21 P20 O41 C42 -174.38(17) . . . . ?
Fe1 P20 O41 C42 54.23(18) . . . . ?
P20 O41 C42 C47 -157.19(17) . . . . ?
P20 O41 C42 C43 24.1(3) . . . . ?
C47 C42 C43 C44 2.1(4) . . . . ?
O41 C42 C43 C44 -179.2(2) . . . . ?
C42 C43 C44 C45 -0.7(4) . . . . ?
C43 C44 C45 C46 -0.9(4) . . . . ?
C44 C45 C46 C47 1.1(4) . . . . ?
C43 C42 C47 C46 -2.0(4) . . . . ?
O41 C42 C47 C46 179.3(2) . . . . ?
C45 C46 C47 C42 0.4(4) . . . . ?
